data_7052584
loop_
_publ_author_name
'Collas, Alain'
'Borger, Roeland De'
'Amanova, Tatyana'
'Vande Velde, Christophe M. L.'
'Baeke, Jan K.'
'Dommisse, Roger'
'Alsenoy, Christian Van'
'Blockhuys, Frank'

_publ_section_title
;
 Asymmetrically substituted distyrylbenzenes and their polar crystal
 structures
;
_journal_issue 3
_journal_name_full 'New Journal of Chemistry'
_journal_page_first 649
_journal_paper_doi 10.1039/c0nj00732c
_journal_volume 35
_journal_year 2011
_chemical_formula_moiety 'C24 H21 N O4'
_chemical_formula_sum 'C24 H21 N O4'
_chemical_formula_weight 387.42
_chemical_name_common
;(E,E)-1-(2-(4-nitrophenyl)ethenyl)-4-(2-(3,5-
dimethoxyphenyl)ethenyl)benzene
;
_chemical_name_systematic
;
(E,E)-1-[2-(4-nitrophenyl)ethenyl]-4-[2-(3,5-dimethoxyphenyl)ethenyl]benzene
;
_space_group_IT_number 4
_symmetry_cell_setting monoclinic
_symmetry_space_group_name_Hall 'P 2yb'
_symmetry_space_group_name_H-M 'P 1 21 1'
_atom_sites_solution_hydrogens geom
_atom_sites_solution_primary direct
_atom_sites_solution_secondary difmap
_audit_creation_method SHELXL-97
_cell_angle_alpha 90.00
_cell_angle_beta 95.29(3)
_cell_angle_gamma 90.00
_cell_formula_units_Z 2
_cell_length_a 7.219(2)
_cell_length_b 7.402(2)
_cell_length_c 18.163(5)
_cell_measurement_reflns_used 25
_cell_measurement_temperature 293(2)
_cell_measurement_theta_max 15.90
_cell_measurement_theta_min 5.79
_cell_volume 966.4(5)
_computing_cell_refinement 'CAD4 Express (Enraf Nonius, 1994)'
_computing_data_collection 'CAD4 Express (Enraf Nonius, 1994)'
_computing_data_reduction 'DREAR (Blessing 1987)'
_computing_molecular_graphics 'Ortep-3 for Windows (Farrugia, 1997)'
_computing_publication_material 'WinGX publication routines (Farrugia, 1999)'
_computing_structure_refinement 'SHELXL-97 (Sheldrick, 1997)'
_computing_structure_solution 'SHELXS-97 (Sheldrick, 1997)'
_diffrn_ambient_temperature 293(2)
_diffrn_measured_fraction_theta_full 1.000
_diffrn_measured_fraction_theta_max 1.000
_diffrn_measurement_device_type 'Enraf Nonius CAD4'
_diffrn_measurement_method 'non-profiled omega/2theta scans'
_diffrn_radiation_monochromator graphite
_diffrn_radiation_source 'fine-focus sealed tube'
_diffrn_radiation_type MoK\a
_diffrn_radiation_wavelength 0.71073
_diffrn_reflns_av_R_equivalents 0.0737
_diffrn_reflns_av_sigmaI/netI 0.0956
_diffrn_reflns_limit_h_max 8
_diffrn_reflns_limit_h_min 0
_diffrn_reflns_limit_k_max 8
_diffrn_reflns_limit_k_min -8
_diffrn_reflns_limit_l_max 21
_diffrn_reflns_limit_l_min -21
_diffrn_reflns_number 3989
_diffrn_reflns_theta_full 25.33
_diffrn_reflns_theta_max 25.33
_diffrn_reflns_theta_min 1.13
_diffrn_standards_interval_time 60
_diffrn_standards_number 3
_exptl_absorpt_coefficient_mu 0.091
_exptl_absorpt_correction_type none
_exptl_crystal_colour red
_exptl_crystal_density_diffrn 1.331
_exptl_crystal_density_method 'not measured'
_exptl_crystal_description prism
_exptl_crystal_F_000 408
_exptl_crystal_size_max 0.3
_exptl_crystal_size_mid 0.3
_exptl_crystal_size_min 0.3
_refine_diff_density_max 0.295
_refine_diff_density_min -0.249
_refine_diff_density_rms 0.058
_refine_ls_extinction_method none
_refine_ls_goodness_of_fit_ref 1.133
_refine_ls_hydrogen_treatment constr
_refine_ls_matrix_type full
_refine_ls_number_parameters 262
_refine_ls_number_reflns 1919
_refine_ls_number_restraints 1
_refine_ls_restrained_S_all 1.133
_refine_ls_R_factor_all 0.0875
_refine_ls_R_factor_gt 0.0594
_refine_ls_shift/su_max 0.000
_refine_ls_shift/su_mean 0.000
_refine_ls_structure_factor_coef Fsqd
_refine_ls_weighting_details 'calc w=1/[\s^2^(Fo^2^)+(0.0931P)^2^+0.0967P] where P=(Fo^2^+2Fc^2^)/3'
_refine_ls_weighting_scheme calc
_refine_ls_wR_factor_gt 0.1419
_refine_ls_wR_factor_ref 0.1752
_reflns_number_gt 1441
_reflns_number_total 1919
_reflns_threshold_expression >2sigma(I)
_cod_data_source_file C0NJ00732C.TXT
_cod_data_source_block shelxl
_cod_depositor_comments
;
The following automatic conversions were performed:
'_symmetry_cell_setting' value 'Monoclinic' changed to 'monoclinic'
according to '/home/saulius/struct/CIF-dictionaries/cif_core.dic'
dictionary named 'cif_core.dic' version 2.4.1 from 2010-06-29.

Automatic conversion script
Id: cif_fix_enum 1555 2011-01-17 13:19:09Z saulius 
;
_cod_original_sg_symbol_H-M P21
_cod_database_code 7052584

loop_
_symmetry_equiv_pos_as_xyz
'x, y, z'
'-x, y+1/2, -z'

loop_
_atom_site_label
_atom_site_type_symbol
_atom_site_fract_x
_atom_site_fract_y
_atom_site_fract_z
_atom_site_U_iso_or_equiv
_atom_site_adp_type
_atom_site_occupancy
_atom_site_symmetry_multiplicity
_atom_site_calc_flag
_atom_site_refinement_flags
_atom_site_disorder_assembly
_atom_site_disorder_group
C1 C -0.1188(6) 0.6404(6) -0.1466(2) 0.0430(11) Uani 1 1 d . . .
C2 C -0.0708(7) 0.5547(8) -0.2112(2) 0.0499(12) Uani 1 1 d . . .
H2 H 0.0499 0.5125 -0.2137 0.060 Uiso 1 1 calc R . .
C3 C -0.2007(7) 0.5326(7) -0.2708(2) 0.0482(12) Uani 1 1 d . . .
H3 H -0.1694 0.4741 -0.3133 0.058 Uiso 1 1 calc R . .
C4 C -0.3781(6) 0.5984(7) -0.2667(2) 0.0445(11) Uani 1 1 d . . .
C5 C -0.4271(7) 0.6882(7) -0.2051(2) 0.0490(12) Uani 1 1 d . . .
H5 H -0.5468 0.7337 -0.2037 0.059 Uiso 1 1 calc R . .
C6 C -0.2986(7) 0.7097(7) -0.1463(2) 0.0480(12) Uani 1 1 d . . .
H6 H -0.3310 0.7720 -0.1049 0.058 Uiso 1 1 calc R . .
C7 C 0.0074(7) 0.6615(7) -0.0795(2) 0.0469(11) Uani 1 1 d . . .
H7 H -0.0338 0.7348 -0.0428 0.056 Uiso 1 1 calc R . .
C8 C 0.1745(6) 0.5876(7) -0.0652(2) 0.0454(11) Uani 1 1 d . . .
H8 H 0.2187 0.5173 -0.1022 0.054 Uiso 1 1 calc R . .
C11 C 0.2950(6) 0.6068(6) 0.0034(2) 0.0405(10) Uani 1 1 d . . .
C12 C 0.2398(6) 0.6879(7) 0.0675(2) 0.0446(11) Uani 1 1 d . . .
H12 H 0.1198 0.7336 0.0676 0.054 Uiso 1 1 calc R . .
C13 C 0.3600(7) 0.7009(7) 0.1302(2) 0.0455(11) Uani 1 1 d . . .
H13 H 0.3192 0.7551 0.1720 0.055 Uiso 1 1 calc R . .
C14 C 0.5418(6) 0.6354(6) 0.13317(19) 0.0393(10) Uani 1 1 d . . .
C15 C 0.5973(6) 0.5552(7) 0.0690(2) 0.0427(11) Uani 1 1 d . . .
H15 H 0.7177 0.5108 0.0688 0.051 Uiso 1 1 calc R . .
C16 C 0.4756(6) 0.5412(7) 0.0059(2) 0.0420(10) Uani 1 1 d . . .
H16 H 0.5156 0.4865 -0.0359 0.050 Uiso 1 1 calc R . .
C17 C 0.6605(6) 0.6501(7) 0.2029(2) 0.0437(11) Uani 1 1 d . . .
H17 H 0.6059 0.7020 0.2422 0.052 Uiso 1 1 calc R . .
C18 C 0.8349(6) 0.5988(7) 0.2167(2) 0.0476(11) Uani 1 1 d . . .
H18 H 0.8930 0.5518 0.1772 0.057 Uiso 1 1 calc R . .
C21 C 0.9470(6) 0.6087(6) 0.28868(19) 0.0397(9) Uani 1 1 d . . .
C22 C 0.8731(6) 0.6754(7) 0.3513(2) 0.0457(11) Uani 1 1 d . . .
H22 H 0.7528 0.7215 0.3479 0.055 Uiso 1 1 calc R . .
C23 C 0.9791(6) 0.6729(6) 0.41875(19) 0.0386(10) Uani 1 1 d . . .
C24 C 1.1629(6) 0.6145(7) 0.4243(2) 0.0395(10) Uani 1 1 d . . .
H24 H 1.2355 0.6189 0.4693 0.047 Uiso 1 1 calc R . .
C25 C 1.2358(6) 0.5498(6) 0.3618(2) 0.0401(10) Uani 1 1 d . . .
C26 C 1.1273(6) 0.5461(7) 0.2939(2) 0.0437(10) Uani 1 1 d . . .
H26 H 1.1771 0.5012 0.2522 0.052 Uiso 1 1 calc R . .
C30 C 0.9746(7) 0.6829(7) 0.5506(2) 0.0526(12) Uani 1 1 d . . .
H30A H 0.9004 0.7307 0.5872 0.079 Uiso 1 1 calc R . .
H30B H 1.0979 0.7324 0.5578 0.079 Uiso 1 1 calc R . .
H30C H 0.9809 0.5537 0.5550 0.079 Uiso 1 1 calc R . .
C50 C 1.5163(6) 0.4622(9) 0.4317(2) 0.0595(14) Uani 1 1 d . . .
H50A H 1.6363 0.4126 0.4247 0.089 Uiso 1 1 calc R . .
H50B H 1.4526 0.3834 0.4629 0.089 Uiso 1 1 calc R . .
H50C H 1.5314 0.5789 0.4545 0.089 Uiso 1 1 calc R . .
N1 N -0.5193(7) 0.5724(7) -0.3292(2) 0.0660(13) Uani 1 1 d . . .
O1 O -0.6782(6) 0.6147(9) -0.3213(2) 0.0893(15) Uani 1 1 d . . .
O2 O -0.4686(7) 0.5095(8) -0.3861(2) 0.0971(17) Uani 1 1 d . . .
O23 O 0.8923(4) 0.7303(6) 0.47835(14) 0.0504(9) Uani 1 1 d . . .
O25 O 1.4098(4) 0.4796(6) 0.36147(16) 0.0559(9) Uani 1 1 d . . .

loop_
_atom_site_aniso_label
_atom_site_aniso_U_11
_atom_site_aniso_U_22
_atom_site_aniso_U_33
_atom_site_aniso_U_23
_atom_site_aniso_U_13
_atom_site_aniso_U_12
C1 0.051(2) 0.040(3) 0.0367(18) 0.006(2) -0.0016(17) -0.002(2)
C2 0.050(2) 0.054(3) 0.045(2) 0.006(2) 0.0050(19) 0.009(3)
C3 0.069(3) 0.043(3) 0.0326(19) -0.001(2) 0.0037(19) -0.002(3)
C4 0.055(3) 0.041(2) 0.0355(19) 0.006(2) -0.0082(18) -0.006(2)
C5 0.049(2) 0.049(3) 0.048(2) 0.000(2) -0.0007(19) 0.004(2)
C6 0.064(3) 0.042(3) 0.038(2) -0.003(2) 0.003(2) 0.002(3)
C7 0.059(3) 0.043(3) 0.038(2) -0.002(2) -0.0027(19) -0.003(3)
C8 0.055(3) 0.043(3) 0.038(2) -0.001(2) -0.0024(18) 0.000(2)
C11 0.053(2) 0.034(2) 0.0337(18) 0.0027(19) -0.0018(17) -0.003(2)
C12 0.046(2) 0.044(3) 0.043(2) 0.002(2) -0.0032(18) 0.000(2)
C13 0.059(3) 0.047(3) 0.0305(18) -0.003(2) 0.0021(18) 0.002(2)
C14 0.047(2) 0.039(2) 0.0313(17) 0.0042(18) -0.0008(16) -0.002(2)
C15 0.050(2) 0.039(3) 0.0391(19) 0.001(2) 0.0027(18) 0.007(2)
C16 0.052(2) 0.041(3) 0.0326(17) -0.0033(19) 0.0034(17) -0.001(2)
C17 0.058(3) 0.041(3) 0.0317(18) -0.0037(19) -0.0014(17) 0.003(2)
C18 0.054(3) 0.052(3) 0.0349(19) 0.002(2) -0.0030(18) 0.000(2)
C21 0.052(2) 0.035(2) 0.0316(17) 0.0029(18) -0.0023(16) -0.001(2)
C22 0.050(2) 0.046(3) 0.0400(19) 0.001(2) -0.0044(17) 0.005(2)
C23 0.045(2) 0.038(2) 0.0323(18) 0.0006(18) -0.0003(16) 0.000(2)
C24 0.047(2) 0.038(2) 0.0318(16) -0.0020(19) -0.0029(16) -0.007(2)
C25 0.041(2) 0.039(2) 0.0385(18) 0.004(2) -0.0021(16) -0.003(2)
C26 0.049(2) 0.047(3) 0.0346(18) 0.003(2) 0.0017(17) -0.006(2)
C30 0.073(3) 0.049(3) 0.036(2) 0.001(2) 0.003(2) 0.018(3)
C50 0.047(3) 0.074(4) 0.055(2) -0.008(3) -0.010(2) 0.005(3)
N1 0.079(3) 0.064(3) 0.050(2) 0.012(2) -0.019(2) -0.012(3)
O1 0.064(2) 0.110(4) 0.088(3) 0.005(3) -0.025(2) -0.004(3)
O2 0.121(4) 0.116(4) 0.048(2) -0.022(2) -0.022(2) 0.005(4)
O23 0.0546(18) 0.060(2) 0.0359(13) -0.0046(15) 0.0007(12) 0.0166(19)
O25 0.0473(18) 0.073(3) 0.0461(16) -0.0066(17) -0.0010(13) 0.006(2)

loop_
_atom_type_symbol
_atom_type_description
_atom_type_scat_dispersion_real
_atom_type_scat_dispersion_imag
_atom_type_scat_source
C C 0.0033 0.0000 'International Tables Vol C Tables 4.2.6.8 and 6.1.1.4'
H H 0.0000 0.0000 'International Tables Vol C Tables 4.2.6.8 and 6.1.1.4'
N N 0.0061 0.0000 'International Tables Vol C Tables 4.2.6.8 and 6.1.1.4'
O O 0.0106 0.0000 'International Tables Vol C Tables 4.2.6.8 and 6.1.1.4'

loop_
_geom_angle_atom_site_label_1
_geom_angle_atom_site_label_2
_geom_angle_atom_site_label_3
_geom_angle
_geom_angle_site_symmetry_1
_geom_angle_site_symmetry_3
_geom_angle_publ_flag
C6 C1 C2 118.1(4) . . ?
C6 C1 C7 117.8(4) . . ?
C2 C1 C7 124.2(4) . . ?
C3 C2 C1 120.5(4) . . ?
C3 C2 H2 119.7 . . ?
C1 C2 H2 119.7 . . ?
C2 C3 C4 119.0(4) . . ?
C2 C3 H3 120.5 . . ?
C4 C3 H3 120.5 . . ?
C5 C4 C3 121.7(4) . . ?
C5 C4 N1 118.8(4) . . ?
C3 C4 N1 119.6(4) . . ?
C6 C5 C4 119.2(4) . . ?
C6 C5 H5 120.4 . . ?
C4 C5 H5 120.4 . . ?
C5 C6 C1 121.5(4) . . ?
C5 C6 H6 119.3 . . ?
C1 C6 H6 119.3 . . ?
C8 C7 C1 127.2(4) . . ?
C8 C7 H7 116.4 . . ?
C1 C7 H7 116.4 . . ?
C7 C8 C11 125.9(4) . . ?
C7 C8 H8 117.0 . . ?
C11 C8 H8 117.0 . . ?
C16 C11 C12 117.5(4) . . ?
C16 C11 C8 118.5(4) . . ?
C12 C11 C8 124.0(4) . . ?
C13 C12 C11 120.9(4) . . ?
C13 C12 H12 119.5 . . ?
C11 C12 H12 119.5 . . ?
C12 C13 C14 122.0(4) . . ?
C12 C13 H13 119.0 . . ?
C14 C13 H13 119.0 . . ?
C13 C14 C15 117.1(4) . . ?
C13 C14 C17 118.7(4) . . ?
C15 C14 C17 124.2(4) . . ?
C16 C15 C14 120.9(4) . . ?
C16 C15 H15 119.5 . . ?
C14 C15 H15 119.5 . . ?
C15 C16 C11 121.6(4) . . ?
C15 C16 H16 119.2 . . ?
C11 C16 H16 119.2 . . ?
C18 C17 C14 128.0(4) . . ?
C18 C17 H17 116.0 . . ?
C14 C17 H17 116.0 . . ?
C17 C18 C21 126.2(4) . . ?
C17 C18 H18 116.9 . . ?
C21 C18 H18 116.9 . . ?
C26 C21 C22 119.6(4) . . ?
C26 C21 C18 118.8(4) . . ?
C22 C21 C18 121.5(4) . . ?
C23 C22 C21 119.8(4) . . ?
C23 C22 H22 120.1 . . ?
C21 C22 H22 120.1 . . ?
O23 C23 C22 116.1(4) . . ?
O23 C23 C24 122.9(3) . . ?
C22 C23 C24 121.0(4) . . ?
C25 C24 C23 118.8(3) . . ?
C25 C24 H24 120.6 . . ?
C23 C24 H24 120.6 . . ?
O25 C25 C24 123.9(3) . . ?
O25 C25 C26 115.6(4) . . ?
C24 C25 C26 120.5(4) . . ?
C21 C26 C25 120.2(4) . . ?
C21 C26 H26 119.9 . . ?
C25 C26 H26 119.9 . . ?
O23 C30 H30A 109.5 . . ?
O23 C30 H30B 109.5 . . ?
H30A C30 H30B 109.5 . . ?
O23 C30 H30C 109.5 . . ?
H30A C30 H30C 109.5 . . ?
H30B C30 H30C 109.5 . . ?
O25 C50 H50A 109.5 . . ?
O25 C50 H50B 109.5 . . ?
H50A C50 H50B 109.5 . . ?
O25 C50 H50C 109.5 . . ?
H50A C50 H50C 109.5 . . ?
H50B C50 H50C 109.5 . . ?
O1 N1 O2 124.2(4) . . ?
O1 N1 C4 118.1(5) . . ?
O2 N1 C4 117.7(5) . . ?
C23 O23 C30 117.8(3) . . ?
C25 O25 C50 116.8(3) . . ?

loop_
_geom_bond_atom_site_label_1
_geom_bond_atom_site_label_2
_geom_bond_distance
_geom_bond_site_symmetry_2
_geom_bond_publ_flag
C1 C6 1.396(6) . ?
C1 C2 1.405(6) . ?
C1 C7 1.461(5) . ?
C2 C3 1.376(6) . ?
C2 H2 0.9300 . ?
C3 C4 1.379(7) . ?
C3 H3 0.9300 . ?
C4 C5 1.376(6) . ?
C4 N1 1.467(5) . ?
C5 C6 1.357(6) . ?
C5 H5 0.9300 . ?
C6 H6 0.9300 . ?
C7 C8 1.328(6) . ?
C7 H7 0.9300 . ?
C8 C11 1.459(5) . ?
C8 H8 0.9300 . ?
C11 C16 1.388(7) . ?
C11 C12 1.400(6) . ?
C12 C13 1.369(5) . ?
C12 H12 0.9300 . ?
C13 C14 1.396(6) . ?
C13 H13 0.9300 . ?
C14 C15 1.399(6) . ?
C14 C17 1.466(5) . ?
C15 C16 1.382(6) . ?
C15 H15 0.9300 . ?
C16 H16 0.9300 . ?
C17 C18 1.317(6) . ?
C17 H17 0.9300 . ?
C18 C21 1.475(5) . ?
C18 H18 0.9300 . ?
C21 C26 1.377(6) . ?
C21 C22 1.391(6) . ?
C22 C23 1.383(5) . ?
C22 H22 0.9300 . ?
C23 O23 1.368(5) . ?
C23 C24 1.390(6) . ?
C24 C25 1.380(6) . ?
C24 H24 0.9300 . ?
C25 O25 1.360(5) . ?
C25 C26 1.398(5) . ?
C26 H26 0.9300 . ?
C30 O23 1.433(4) . ?
C30 H30A 0.9600 . ?
C30 H30B 0.9600 . ?
C30 H30C 0.9600 . ?
C50 O25 1.433(5) . ?
C50 H50A 0.9600 . ?
C50 H50B 0.9600 . ?
C50 H50C 0.9600 . ?
N1 O1 1.211(6) . ?
N1 O2 1.220(6) . ?

loop_
_geom_torsion_atom_site_label_1
_geom_torsion_atom_site_label_2
_geom_torsion_atom_site_label_3
_geom_torsion_atom_site_label_4
_geom_torsion
_geom_torsion_site_symmetry_1
_geom_torsion_site_symmetry_2
_geom_torsion_site_symmetry_3
_geom_torsion_site_symmetry_4
_geom_torsion_publ_flag
C6 C1 C2 C3 -3.1(8) . . . . ?
C7 C1 C2 C3 176.8(5) . . . . ?
C1 C2 C3 C4 1.0(7) . . . . ?
C2 C3 C4 C5 1.2(7) . . . . ?
C2 C3 C4 N1 -178.7(4) . . . . ?
C3 C4 C5 C6 -1.2(8) . . . . ?
N1 C4 C5 C6 178.6(4) . . . . ?
C4 C5 C6 C1 -1.0(7) . . . . ?
C2 C1 C6 C5 3.1(7) . . . . ?
C7 C1 C6 C5 -176.8(5) . . . . ?
C6 C1 C7 C8 171.3(5) . . . . ?
C2 C1 C7 C8 -8.6(8) . . . . ?
C1 C7 C8 C11 -177.9(5) . . . . ?
C7 C8 C11 C16 -171.4(5) . . . . ?
C7 C8 C11 C12 8.5(8) . . . . ?
C16 C11 C12 C13 -0.3(7) . . . . ?
C8 C11 C12 C13 179.8(5) . . . . ?
C11 C12 C13 C14 0.3(7) . . . . ?
C12 C13 C14 C15 0.1(7) . . . . ?
C12 C13 C14 C17 -178.4(4) . . . . ?
C13 C14 C15 C16 -0.5(7) . . . . ?
C17 C14 C15 C16 177.9(5) . . . . ?
C14 C15 C16 C11 0.5(7) . . . . ?
C12 C11 C16 C15 -0.1(7) . . . . ?
C8 C11 C16 C15 179.8(4) . . . . ?
C13 C14 C17 C18 -179.2(5) . . . . ?
C15 C14 C17 C18 2.5(8) . . . . ?
C14 C17 C18 C21 -177.1(5) . . . . ?
C17 C18 C21 C26 178.9(5) . . . . ?
C17 C18 C21 C22 0.5(8) . . . . ?
C26 C21 C22 C23 -2.1(7) . . . . ?
C18 C21 C22 C23 176.3(4) . . . . ?
C21 C22 C23 O23 -176.0(4) . . . . ?
C21 C22 C23 C24 3.8(7) . . . . ?
O23 C23 C24 C25 176.6(4) . . . . ?
C22 C23 C24 C25 -3.3(7) . . . . ?
C23 C24 C25 O25 -176.0(4) . . . . ?
C23 C24 C25 C26 1.0(7) . . . . ?
C22 C21 C26 C25 -0.1(7) . . . . ?
C18 C21 C26 C25 -178.6(4) . . . . ?
O25 C25 C26 C21 178.0(5) . . . . ?
C24 C25 C26 C21 0.7(7) . . . . ?
C5 C4 N1 O1 -7.4(8) . . . . ?
C3 C4 N1 O1 172.5(5) . . . . ?
C5 C4 N1 O2 172.5(5) . . . . ?
C3 C4 N1 O2 -7.6(7) . . . . ?
C22 C23 O23 C30 162.5(4) . . . . ?
C24 C23 O23 C30 -17.4(7) . . . . ?
C24 C25 O25 C50 4.3(7) . . . . ?
C26 C25 O25 C50 -172.9(4) . . . . ?

loop_
_cod_related_entry_id
_cod_related_entry_database
_cod_related_entry_code
1 ChemSpider 29434617
